data_7710712
loop_
_publ_author_name
'Wang, Zhen-Feng'
'Nai, Xiao-Ling'
'Xu, Yue'
'Pan, Feng-Hua'
'Tang, Fu-Shun'
'Qin, Qi-Pin'
'Yang, Lin'
'Zhang, Shu-Hua'

_publ_section_title
;
 Cell nucleus localization and high anticancer activity of
 quinoline-benzopyran rhodium(III) metal complexes as therapeutic and
 fluorescence imaging agents.
;
_journal_name_full 'Dalton transactions (Cambridge, England : 2003)'
_journal_paper_doi 10.1039/d2dt01929a
_journal_year 2022
_chemical_formula_moiety 'C16 H15 Cl4 N2 O2 Rh S'
_chemical_formula_sum 'C16 H15 Cl4 N2 O2 Rh S'
_chemical_formula_weight 544.07
_space_group_crystal_system triclinic
_space_group_IT_number 2
_space_group_name_Hall '-P 1'
_space_group_name_H-M_alt 'P -1'
_atom_sites_solution_hydrogens mixed
_atom_sites_solution_primary iterative
_audit_creation_date 2019-05-16
_audit_creation_method
;
Olex2 1.2
(compiled 2017.08.10 svn.r3458 for OlexSys, GUI svn.r5381)
;
_audit_update_record
;
2022-07-04 deposited with the CCDC.	2022-07-08 downloaded from the CCDC.
;
_cell_angle_alpha 78.253(3)
_cell_angle_beta 84.796(3)
_cell_angle_gamma 86.950(3)
_cell_formula_units_Z 2
_cell_length_a 8.0657(7)
_cell_length_b 8.5631(7)
_cell_length_c 14.3996(12)
_cell_measurement_reflns_used 7108
_cell_measurement_temperature 293(2)
_cell_measurement_theta_max 25.869
_cell_measurement_theta_min 3.024
_cell_volume 969.08(14)
_computing_cell_refinement 'SAINT V8.38A (?, 2016)'
_computing_data_reduction 'SAINT V8.38A (?, 2016)'
_computing_molecular_graphics 'Olex2 (Dolomanov et al., 2009)'
_computing_publication_material 'Olex2 (Dolomanov et al., 2009)'
_computing_structure_refinement 'XL (Sheldrick, 2008)'
_computing_structure_solution
;
Superflip (Palatinus & Chapuis, 2007;Palatinus & van der Lee, 2008;
Palatinus et al., 2012)
;
_diffrn_ambient_temperature 293(2)
_diffrn_measured_fraction_theta_full 0.998
_diffrn_measured_fraction_theta_max 0.998
_diffrn_measurement_device_type 'CCD area detector'
_diffrn_measurement_method 'phi and omega scans'
_diffrn_radiation_monochromator graphite
_diffrn_radiation_type MoK\a
_diffrn_radiation_wavelength 0.71073
_diffrn_reflns_av_R_equivalents 0.0484
_diffrn_reflns_av_unetI/netI 0.0506
_diffrn_reflns_Laue_measured_fraction_full 0.998
_diffrn_reflns_Laue_measured_fraction_max 0.998
_diffrn_reflns_limit_h_max 10
_diffrn_reflns_limit_h_min -10
_diffrn_reflns_limit_k_max 11
_diffrn_reflns_limit_k_min -11
_diffrn_reflns_limit_l_max 18
_diffrn_reflns_limit_l_min -18
_diffrn_reflns_number 20866
_diffrn_reflns_point_group_measured_fraction_full 0.998
_diffrn_reflns_point_group_measured_fraction_max 0.998
_diffrn_reflns_theta_full 25.242
_diffrn_reflns_theta_max 27.597
_diffrn_reflns_theta_min 3.024
_exptl_absorpt_coefficient_mu 1.554
_exptl_absorpt_correction_T_max 0.7456
_exptl_absorpt_correction_T_min 0.6836
_exptl_absorpt_correction_type multi-scan
_exptl_absorpt_process_details
;
SADABS-2016/2 (Bruker,2016/2) was used for absorption correction.
wR2(int) was 0.0653 before and 0.0523 after correction.
The Ratio of minimum to maximum transmission is 0.9168.
The \l/2 correction factor is Not present.
;
_exptl_crystal_colour red
_exptl_crystal_density_diffrn 1.865
_exptl_crystal_description block
_exptl_crystal_F_000 540
_exptl_crystal_size_max 0.37
_exptl_crystal_size_mid 0.28
_exptl_crystal_size_min 0.14
_refine_diff_density_max 0.453
_refine_diff_density_min -0.612
_refine_diff_density_rms 0.144
_refine_ls_extinction_method none
_refine_ls_goodness_of_fit_ref 1.070
_refine_ls_hydrogen_treatment mixed
_refine_ls_matrix_type full
_refine_ls_number_parameters 240
_refine_ls_number_reflns 4486
_refine_ls_number_restraints 0
_refine_ls_restrained_S_all 1.070
_refine_ls_R_factor_all 0.0625
_refine_ls_R_factor_gt 0.0349
_refine_ls_shift/su_max 0.001
_refine_ls_shift/su_mean 0.000
_refine_ls_structure_factor_coef Fsqd
_refine_ls_weighting_details 'w=1/[\s^2^(Fo^2^)+(0.0400P)^2^] where P=(Fo^2^+2Fc^2^)/3'
_refine_ls_weighting_scheme calc
_refine_ls_wR_factor_gt 0.0752
_refine_ls_wR_factor_ref 0.0821
_reflns_Friedel_coverage 0.000
_reflns_number_gt 3366
_reflns_number_total 4486
_reflns_threshold_expression 'I > 2\s(I)'
_cod_data_source_file d2dt01929a2.cif
_cod_data_source_block 222
_cod_database_code 7710712
_shelx_shelxl_version_number 2016/6
_shelx_space_group_comment
;
The symmetry employed for this shelxl refinement is uniquely defined
by the following loop, which should always be used as a source of
symmetry information in preference to the above space-group names.
They are only intended as comments.
;
_shelx_estimated_absorpt_t_max 0.812
_shelx_estimated_absorpt_t_min 0.597
_olex2_refinement_description
;
1. Fixed Uiso
 At 1.2 times of:
  All C(H) groups, All N(H) groups
 At 1.5 times of:
  All C(H,H,H) groups
2.a Aromatic/amide H refined with riding coordinates:
 C3(H3), C4(H4), C1(H1), C8(H8), C2(H2A), C12(H12), C14(H14), C11(H11)
2.b Idealised Me refined as rotating group:
 C15(H15A,H15B,H15C), C16(H16A,H16B,H16C)
;
_olex2_submission_special_instructions 'No special instructions were received'

loop_
_space_group_symop_operation_xyz
'x, y, z'
'-x, -y, -z'

loop_
_atom_site_label
_atom_site_type_symbol
_atom_site_fract_x
_atom_site_fract_y
_atom_site_fract_z
_atom_site_U_iso_or_equiv
_atom_site_adp_type
_atom_site_occupancy
_atom_site_site_symmetry_order
_atom_site_calc_flag
_atom_site_refinement_flags_posn
_atom_site_refinement_flags_adp
_atom_site_refinement_flags_occupancy
_atom_site_disorder_assembly
_atom_site_disorder_group
Rh1 Rh 0.75080(3) 0.12139(3) 0.17886(2) 0.02324(9) Uani 1 1 d . . . . .
S1 S 0.53469(10) -0.04095(9) 0.23128(6) 0.02859(19) Uani 1 1 d . . . . .
Cl4 Cl 0.7409(2) 0.85379(14) 0.57084(9) 0.0939(5) Uani 1 1 d . . . . .
O2 O 0.5179(3) -0.0923(3) 0.33536(16) 0.0400(6) Uani 1 1 d . . . . .
N1 N 0.9538(3) 0.2660(3) 0.13681(18) 0.0246(6) Uani 1 1 d . . . . .
N2 N 0.7885(4) 0.1245(3) 0.31518(19) 0.0325(7) Uani 1 1 d . . . . .
H2 H 0.734(4) 0.069(4) 0.356(2) 0.039 Uiso 1 1 d R . . . .
O1 O 0.7733(3) 0.2575(3) 0.43284(16) 0.0421(6) Uani 1 1 d . . . . .
C3 C 1.2177(4) 0.4602(4) 0.0662(3) 0.0373(9) Uani 1 1 d . . . . .
H3 H 1.304454 0.527786 0.041526 0.045 Uiso 1 1 calc R . . . .
C5 C 1.0006(4) 0.3699(4) 0.1884(2) 0.0270(7) Uani 1 1 d . . . . .
C6 C 0.9124(4) 0.3825(4) 0.2818(2) 0.0274(7) Uani 1 1 d . . . . .
C7 C 0.8224(4) 0.2504(4) 0.3416(2) 0.0300(8) Uani 1 1 d . . . . .
C4 C 1.1356(4) 0.4657(4) 0.1535(2) 0.0343(8) Uani 1 1 d . . . . .
H4 H 1.170637 0.534193 0.189736 0.041 Uiso 1 1 calc R . . . .
C1 C 1.0390(4) 0.2570(4) 0.0539(2) 0.0311(8) Uani 1 1 d . . . . .
H1 H 1.008895 0.182428 0.020262 0.037 Uiso 1 1 calc R . . . .
C10 C 0.7709(4) 0.3988(4) 0.4650(2) 0.0345(8) Uani 1 1 d . . . . .
C8 C 0.9166(4) 0.5173(4) 0.3160(2) 0.0319(8) Uani 1 1 d . . . . .
H8 H 0.971348 0.604093 0.278639 0.038 Uiso 1 1 calc R . . . .
C2 C 1.1689(4) 0.3532(4) 0.0166(2) 0.0359(8) Uani 1 1 d . . . . .
H2A H 1.223383 0.345636 -0.042177 0.043 Uiso 1 1 calc R . . . .
C9 C 0.8400(4) 0.5322(4) 0.4076(2) 0.0321(8) Uani 1 1 d . . . . .
C12 C 0.6851(5) 0.5417(5) 0.5864(3) 0.0495(10) Uani 1 1 d . . . . .
H12 H 0.633540 0.546300 0.646317 0.059 Uiso 1 1 calc R . . . .
C15 C 0.5464(5) -0.2142(4) 0.1808(3) 0.0417(9) Uani 1 1 d . . . . .
H15A H 0.555997 -0.183403 0.112665 0.063 Uiso 1 1 calc GR . . . .
H15B H 0.447558 -0.273680 0.201245 0.063 Uiso 1 1 calc GR . . . .
H15C H 0.642148 -0.279313 0.201239 0.063 Uiso 1 1 calc GR . . . .
C14 C 0.8334(5) 0.6739(4) 0.4416(3) 0.0429(9) Uani 1 1 d . . . . .
H14 H 0.881871 0.764900 0.405120 0.051 Uiso 1 1 calc R . . . .
C16 C 0.3436(4) 0.0471(4) 0.1921(3) 0.0423(9) Uani 1 1 d . . . . .
H16A H 0.318724 0.142104 0.217174 0.063 Uiso 1 1 calc GR . . . .
H16B H 0.256353 -0.026885 0.214012 0.063 Uiso 1 1 calc GR . . . .
H16C H 0.351845 0.073892 0.123819 0.063 Uiso 1 1 calc GR . . . .
C13 C 0.7539(5) 0.6767(4) 0.5299(3) 0.0471(10) Uani 1 1 d . . . . .
C11 C 0.6929(5) 0.4002(5) 0.5542(3) 0.0467(10) Uani 1 1 d . . . . .
H11 H 0.646940 0.308543 0.591508 0.056 Uiso 1 1 calc R . . . .
Cl2 Cl 0.58144(10) 0.35311(10) 0.17760(6) 0.0376(2) Uani 1 1 d . . . . .
Cl3 Cl 0.93250(11) -0.10070(10) 0.18150(7) 0.0408(2) Uani 1 1 d . . . . .
Cl1 Cl 0.69125(11) 0.11807(11) 0.02365(6) 0.0411(2) Uani 1 1 d . . . . .

loop_
_atom_site_aniso_label
_atom_site_aniso_U_11
_atom_site_aniso_U_22
_atom_site_aniso_U_33
_atom_site_aniso_U_23
_atom_site_aniso_U_13
_atom_site_aniso_U_12
Rh1 0.02524(15) 0.02127(14) 0.02333(14) -0.00441(10) -0.00101(10) -0.00390(10)
S1 0.0280(5) 0.0268(4) 0.0317(5) -0.0069(4) -0.0004(4) -0.0073(4)
Cl4 0.1729(15) 0.0499(7) 0.0610(8) -0.0302(6) 0.0169(9) 0.0063(8)
O2 0.0475(15) 0.0422(14) 0.0290(13) -0.0028(11) 0.0026(11) -0.0173(12)
N1 0.0245(14) 0.0221(13) 0.0255(14) -0.0013(11) -0.0010(11) -0.0004(11)
N2 0.0489(19) 0.0268(16) 0.0205(15) 0.0016(12) -0.0009(13) -0.0154(14)
O1 0.0644(18) 0.0344(14) 0.0270(13) -0.0046(11) 0.0071(12) -0.0213(12)
C3 0.0278(19) 0.036(2) 0.042(2) 0.0039(17) 0.0055(16) -0.0061(16)
C5 0.0279(18) 0.0226(16) 0.0284(17) 0.0009(14) -0.0052(14) -0.0014(14)
C6 0.0339(19) 0.0241(17) 0.0242(17) -0.0026(14) -0.0036(14) -0.0075(14)
C7 0.0350(19) 0.0325(19) 0.0227(17) -0.0030(14) -0.0062(14) -0.0058(15)
C4 0.032(2) 0.0314(19) 0.039(2) -0.0045(16) -0.0040(16) -0.0077(15)
C1 0.0289(19) 0.0300(18) 0.0334(19) -0.0062(15) -0.0003(15) 0.0024(15)
C10 0.042(2) 0.0350(19) 0.0291(18) -0.0081(15) -0.0054(16) -0.0091(16)
C8 0.0349(19) 0.0315(18) 0.0269(18) 0.0002(15) -0.0008(15) -0.0058(15)
C2 0.0297(19) 0.038(2) 0.036(2) -0.0035(16) 0.0055(15) 0.0048(16)
C9 0.038(2) 0.0299(18) 0.0282(18) -0.0030(15) -0.0049(15) -0.0026(15)
C12 0.059(3) 0.061(3) 0.030(2) -0.0156(19) 0.0050(19) -0.002(2)
C15 0.048(2) 0.0302(19) 0.051(2) -0.0148(17) -0.0054(18) -0.0080(17)
C14 0.060(3) 0.0292(19) 0.039(2) -0.0051(17) -0.0024(19) -0.0013(18)
C16 0.0252(19) 0.047(2) 0.056(2) -0.0115(19) -0.0047(17) -0.0018(17)
C13 0.063(3) 0.041(2) 0.040(2) -0.0157(19) -0.006(2) 0.006(2)
C11 0.058(3) 0.051(2) 0.031(2) -0.0073(18) 0.0053(18) -0.018(2)
Cl2 0.0334(5) 0.0292(4) 0.0497(5) -0.0083(4) -0.0019(4) 0.0023(4)
Cl3 0.0347(5) 0.0266(4) 0.0589(6) -0.0055(4) -0.0002(4) 0.0016(4)
Cl1 0.0499(6) 0.0474(5) 0.0281(5) -0.0086(4) -0.0061(4) -0.0127(4)

loop_
_atom_type_symbol
_atom_type_description
_atom_type_scat_dispersion_real
_atom_type_scat_dispersion_imag
_atom_type_scat_source
C C 0.0033 0.0016 'International Tables Vol C Tables 4.2.6.8 and 6.1.1.4'
H H 0.0000 0.0000 'International Tables Vol C Tables 4.2.6.8 and 6.1.1.4'
Cl Cl 0.1484 0.1585 'International Tables Vol C Tables 4.2.6.8 and 6.1.1.4'
N N 0.0061 0.0033 'International Tables Vol C Tables 4.2.6.8 and 6.1.1.4'
O O 0.0106 0.0060 'International Tables Vol C Tables 4.2.6.8 and 6.1.1.4'
Rh Rh -1.1178 0.9187 'International Tables Vol C Tables 4.2.6.8 and 6.1.1.4'
S S 0.1246 0.1234 'International Tables Vol C Tables 4.2.6.8 and 6.1.1.4'

loop_
_geom_angle_atom_site_label_1
_geom_angle_atom_site_label_2
_geom_angle_atom_site_label_3
_geom_angle
_geom_angle_site_symmetry_1
_geom_angle_site_symmetry_3
_geom_angle_publ_flag
S1 Rh1 Cl2 92.75(3) . . ?
S1 Rh1 Cl3 90.25(3) . . ?
S1 Rh1 Cl1 88.09(3) . . ?
N1 Rh1 S1 177.30(7) . . ?
N1 Rh1 Cl2 88.39(7) . . ?
N1 Rh1 Cl3 88.55(7) . . ?
N1 Rh1 Cl1 94.35(7) . . ?
N2 Rh1 S1 89.39(8) . . ?
N2 Rh1 N1 88.20(10) . . ?
N2 Rh1 Cl2 87.80(9) . . ?
N2 Rh1 Cl3 90.70(9) . . ?
N2 Rh1 Cl1 176.80(9) . . ?
Cl3 Rh1 Cl2 176.64(3) . . ?
Cl1 Rh1 Cl2 90.35(3) . . ?
Cl1 Rh1 Cl3 91.28(4) . . ?
O2 S1 Rh1 112.82(10) . . ?
O2 S1 C15 108.02(16) . . ?
O2 S1 C16 109.35(16) . . ?
C15 S1 Rh1 113.11(13) . . ?
C16 S1 Rh1 112.25(13) . . ?
C16 S1 C15 100.54(18) . . ?
C5 N1 Rh1 123.1(2) . . ?
C1 N1 Rh1 117.6(2) . . ?
C1 N1 C5 119.3(3) . . ?
Rh1 N2 H2 118(3) . . ?
C7 N2 Rh1 122.4(2) . . ?
C7 N2 H2 110(3) . . ?
C7 O1 C10 121.5(2) . . ?
C4 C3 H3 120.8 . . ?
C2 C3 H3 120.8 . . ?
C2 C3 C4 118.4(3) . . ?
N1 C5 C6 121.5(3) . . ?
N1 C5 C4 119.3(3) . . ?
C4 C5 C6 119.2(3) . . ?
C7 C6 C5 122.3(3) . . ?
C8 C6 C5 120.6(3) . . ?
C8 C6 C7 117.1(3) . . ?
N2 C7 O1 116.0(3) . . ?
N2 C7 C6 124.7(3) . . ?
O1 C7 C6 119.3(3) . . ?
C3 C4 C5 120.8(3) . . ?
C3 C4 H4 119.6 . . ?
C5 C4 H4 119.6 . . ?
N1 C1 H1 118.7 . . ?
N1 C1 C2 122.6(3) . . ?
C2 C1 H1 118.7 . . ?
O1 C10 C11 117.2(3) . . ?
C9 C10 O1 120.1(3) . . ?
C9 C10 C11 122.7(3) . . ?
C6 C8 H8 118.8 . . ?
C6 C8 C9 122.5(3) . . ?
C9 C8 H8 118.8 . . ?
C3 C2 C1 119.5(3) . . ?
C3 C2 H2A 120.2 . . ?
C1 C2 H2A 120.2 . . ?
C10 C9 C8 118.0(3) . . ?
C10 C9 C14 118.7(3) . . ?
C14 C9 C8 123.3(3) . . ?
C13 C12 H12 120.0 . . ?
C11 C12 H12 120.0 . . ?
C11 C12 C13 120.1(3) . . ?
S1 C15 H15A 109.5 . . ?
S1 C15 H15B 109.5 . . ?
S1 C15 H15C 109.5 . . ?
H15A C15 H15B 109.5 . . ?
H15A C15 H15C 109.5 . . ?
H15B C15 H15C 109.5 . . ?
C9 C14 H14 120.6 . . ?
C13 C14 C9 118.9(3) . . ?
C13 C14 H14 120.6 . . ?
S1 C16 H16A 109.5 . . ?
S1 C16 H16B 109.5 . . ?
S1 C16 H16C 109.5 . . ?
H16A C16 H16B 109.5 . . ?
H16A C16 H16C 109.5 . . ?
H16B C16 H16C 109.5 . . ?
C12 C13 Cl4 119.5(3) . . ?
C14 C13 Cl4 118.9(3) . . ?
C14 C13 C12 121.6(3) . . ?
C10 C11 H11 121.0 . . ?
C12 C11 C10 118.0(3) . . ?
C12 C11 H11 121.0 . . ?

loop_
_geom_bond_atom_site_label_1
_geom_bond_atom_site_label_2
_geom_bond_distance
_geom_bond_site_symmetry_2
_geom_bond_publ_flag
Rh1 S1 2.2655(8) . ?
Rh1 N1 2.077(2) . ?
Rh1 N2 2.019(3) . ?
Rh1 Cl2 2.3462(9) . ?
Rh1 Cl3 2.3346(9) . ?
Rh1 Cl1 2.3342(9) . ?
S1 O2 1.469(2) . ?
S1 C15 1.775(3) . ?
S1 C16 1.767(3) . ?
Cl4 C13 1.731(4) . ?
N1 C5 1.357(4) . ?
N1 C1 1.337(4) . ?
N2 H2 0.79(3) . ?
N2 C7 1.265(4) . ?
O1 C7 1.349(4) . ?
O1 C10 1.380(4) . ?
C3 H3 0.9300 . ?
C3 C4 1.376(5) . ?
C3 C2 1.364(5) . ?
C5 C6 1.485(4) . ?
C5 C4 1.392(4) . ?
C6 C7 1.458(4) . ?
C6 C8 1.347(4) . ?
C4 H4 0.9300 . ?
C1 H1 0.9300 . ?
C1 C2 1.369(4) . ?
C10 C9 1.377(4) . ?
C10 C11 1.381(5) . ?
C8 H8 0.9300 . ?
C8 C9 1.432(4) . ?
C2 H2A 0.9300 . ?
C9 C14 1.394(5) . ?
C12 H12 0.9300 . ?
C12 C13 1.382(5) . ?
C12 C11 1.379(5) . ?
C15 H15A 0.9600 . ?
C15 H15B 0.9600 . ?
C15 H15C 0.9600 . ?
C14 H14 0.9300 . ?
C14 C13 1.375(5) . ?
C16 H16A 0.9600 . ?
C16 H16B 0.9600 . ?
C16 H16C 0.9600 . ?
C11 H11 0.9300 . ?

loop_
_geom_torsion_atom_site_label_1
_geom_torsion_atom_site_label_2
_geom_torsion_atom_site_label_3
_geom_torsion_atom_site_label_4
_geom_torsion
_geom_torsion_site_symmetry_1
_geom_torsion_site_symmetry_2
_geom_torsion_site_symmetry_3
_geom_torsion_site_symmetry_4
_geom_torsion_publ_flag
Rh1 N1 C5 C6 2.5(4) . . . . ?
Rh1 N1 C5 C4 -178.2(2) . . . . ?
Rh1 N1 C1 C2 176.1(2) . . . . ?
Rh1 N2 C7 O1 151.5(2) . . . . ?
Rh1 N2 C7 C6 -30.0(5) . . . . ?
N1 C5 C6 C7 25.7(5) . . . . ?
N1 C5 C6 C8 -156.1(3) . . . . ?
N1 C5 C4 C3 2.4(5) . . . . ?
N1 C1 C2 C3 1.8(5) . . . . ?
O1 C10 C9 C8 -1.5(5) . . . . ?
O1 C10 C9 C14 179.0(3) . . . . ?
O1 C10 C11 C12 -178.2(3) . . . . ?
C5 N1 C1 C2 -2.6(5) . . . . ?
C5 C6 C7 N2 -11.4(5) . . . . ?
C5 C6 C7 O1 167.0(3) . . . . ?
C5 C6 C8 C9 -177.0(3) . . . . ?
C6 C5 C4 C3 -178.3(3) . . . . ?
C6 C8 C9 C10 5.0(5) . . . . ?
C6 C8 C9 C14 -175.6(3) . . . . ?
C7 O1 C10 C9 -8.7(5) . . . . ?
C7 O1 C10 C11 169.3(3) . . . . ?
C7 C6 C8 C9 1.3(5) . . . . ?
C4 C3 C2 C1 1.1(5) . . . . ?
C4 C5 C6 C7 -153.6(3) . . . . ?
C4 C5 C6 C8 24.6(5) . . . . ?
C1 N1 C5 C6 -178.8(3) . . . . ?
C1 N1 C5 C4 0.5(4) . . . . ?
C10 O1 C7 N2 -166.3(3) . . . . ?
C10 O1 C7 C6 15.2(5) . . . . ?
C10 C9 C14 C13 -1.9(5) . . . . ?
C8 C6 C7 N2 170.3(3) . . . . ?
C8 C6 C7 O1 -11.2(5) . . . . ?
C8 C9 C14 C13 178.7(3) . . . . ?
C2 C3 C4 C5 -3.1(5) . . . . ?
C9 C10 C11 C12 -0.2(6) . . . . ?
C9 C14 C13 Cl4 -178.4(3) . . . . ?
C9 C14 C13 C12 1.9(6) . . . . ?
C13 C12 C11 C10 0.1(6) . . . . ?
C11 C10 C9 C8 -179.5(3) . . . . ?
C11 C10 C9 C14 1.0(6) . . . . ?
C11 C12 C13 Cl4 179.3(3) . . . . ?
C11 C12 C13 C14 -1.0(6) . . . . ?
